data_4324661
loop_
_publ_author_name
'Satoru Karasawa'
'Noboru Koga'

_publ_section_title
;
 Magnetic Behaviors of Heterospin Chains Consisting of Cobalt(II)
 Complexes and Dipyridylcarbenes
;
_journal_name_full 'Inorganic Chemistry'
_journal_page_first 2055
_journal_page_last 2057
_journal_paper_doi 10.1021/ic102322u
_journal_volume 50
_journal_year 2011
_chemical_formula_moiety 'C33 H18 Br2 Co F12 N6 O2 '
_chemical_formula_sum 'C33 H18 Br2 Co F12 N6 O2'
_chemical_formula_weight 977.27
_space_group_IT_number 14
_symmetry_cell_setting monoclinic
_symmetry_Int_Tables_number 14
_symmetry_space_group_name_Hall '-P 2ybc'
_symmetry_space_group_name_H-M 'P 1 21/c 1'
_cell_angle_alpha 90.0000
_cell_angle_beta 112.831(12)
_cell_angle_gamma 90.0000
_cell_formula_units_Z 4
_cell_length_a 15.609(4)
_cell_length_b 13.760(4)
_cell_length_c 18.610(7)
_cell_measurement_reflns_used 17902
_cell_measurement_temperature 133.1
_cell_measurement_theta_max 27.5
_cell_measurement_theta_min 3.0
_cell_volume 3684(2)
_computing_cell_refinement PROCESS-AUTO
_computing_data_collection PROCESS-AUTO
_computing_data_reduction CrystalStructure
_computing_publication_material 'CrystalStructure 3.8'
_computing_structure_refinement SHELXL
_computing_structure_solution SIR97
_diffrn_measured_fraction_theta_full 0.994
_diffrn_measured_fraction_theta_max 0.994
_diffrn_measurement_device_type RAPID-HR
_diffrn_radiation_type 'Mo K\a'
_diffrn_radiation_wavelength 0.71075
_diffrn_reflns_av_R_equivalents 0.134
_diffrn_reflns_limit_h_max 20
_diffrn_reflns_limit_h_min -20
_diffrn_reflns_limit_k_max 17
_diffrn_reflns_limit_k_min -14
_diffrn_reflns_limit_l_max 24
_diffrn_reflns_limit_l_min -24
_diffrn_reflns_number 36118
_diffrn_reflns_theta_full 27.48
_diffrn_reflns_theta_max 27.48
_exptl_absorpt_coefficient_mu 2.743
_exptl_absorpt_correction_T_max 1.000
_exptl_absorpt_correction_T_min 0.706
_exptl_absorpt_correction_type multi-scan
_exptl_crystal_colour red
_exptl_crystal_density_diffrn 1.762
_exptl_crystal_description chip
_exptl_crystal_F_000 1916.00
_exptl_crystal_size_max 0.30
_exptl_crystal_size_mid 0.10
_exptl_crystal_size_min 0.10
_refine_diff_density_max 0.76
_refine_diff_density_min -1.04
_refine_ls_extinction_method none
_refine_ls_goodness_of_fit_ref 0.954
_refine_ls_hydrogen_treatment refall
_refine_ls_number_parameters 506
_refine_ls_number_reflns 8394
_refine_ls_R_factor_gt 0.0629
_refine_ls_shift/su_max 0.0000
_refine_ls_structure_factor_coef Fsqd
_refine_ls_weighting_details 'w = 1/[\s^2^(Fo^2^)+(0.0473P)^2^+0.0000P] where P=(Fo^2^+2Fc^2^)/3'
_refine_ls_weighting_scheme calc
_refine_ls_wR_factor_ref 0.1585
_reflns_number_gt 3909
_reflns_number_total 8394
_reflns_threshold_expression F^2^>2.0\s(F^2^)
_cod_data_source_file ic102322u_si_002.cif
_cod_data_source_block '_0901192'
_cod_original_cell_volume 3684.0(19)
_cod_original_formula_sum 'C33 H18 Br2 Co F12 N6 O2 '
_cod_database_code 4324661

loop_
_symmetry_equiv_pos_site_id
_symmetry_equiv_pos_as_xyz
1 +X,+Y,+Z
2 -X,1/2+Y,1/2-Z
3 -X,-Y,-Z
4 +X,1/2-Y,1/2+Z

loop_
_atom_site_label
_atom_site_type_symbol
_atom_site_fract_x
_atom_site_fract_y
_atom_site_fract_z
_atom_site_U_iso_or_equiv
_atom_site_adp_type
_atom_site_occupancy
_atom_site_symmetry_multiplicity
_atom_site_calc_flag
_atom_site_refinement_flags
Br(1) Br 0.51493(4) 0.35583(5) 0.28299(3) 0.0656(2) Uani 1.00 1 d .
Br(2) Br -0.23817(4) 0.32048(6) 0.39482(5) 0.1001(3) Uani 1.00 1 d .
Co(1) Co 0.25588(4) 0.20122(5) 0.50466(4) 0.0487(2) Uani 1.00 1 d .
F(1) F 0.0523(2) 0.2952(3) 0.6193(2) 0.0993(12) Uani 1.00 1 d .
F(2) F 0.1732(2) 0.3743(3) 0.6886(2) 0.0983(13) Uani 1.00 1 d .
F(3) F 0.0592(2) 0.4482(2) 0.6044(2) 0.0885(11) Uani 1.00 1 d .
F(4) F 0.1879(2) 0.4994(2) 0.34126(19) 0.0785(10) Uani 1.00 1 d .
F(5) F 0.2821(2) 0.5621(2) 0.4498(2) 0.0767(9) Uani 1.00 1 d .
F(6) F 0.1340(2) 0.5748(2) 0.41534(18) 0.0721(9) Uani 1.00 1 d .
F(7) F 0.3398(2) -0.0386(3) 0.3132(2) 0.1010(13) Uani 1.00 1 d .
F(8) F 0.4307(2) -0.0231(3) 0.4284(2) 0.1088(14) Uani 1.00 1 d .
F(9) F 0.4156(3) 0.0918(3) 0.3514(3) 0.143(2) Uani 1.00 1 d .
F(10) F -0.0254(2) 0.0919(3) 0.2707(2) 0.135(2) Uani 1.00 1 d .
F(11) F -0.0082(2) -0.0184(3) 0.3559(2) 0.1129(15) Uani 1.00 1 d .
F(12) F 0.0430(2) -0.0394(3) 0.2666(2) 0.1048(14) Uani 1.00 1 d .
O(1) O 0.1900(2) 0.2637(2) 0.56736(19) 0.0532(9) Uani 1.00 1 d .
O(2) O 0.3254(2) 0.1337(2) 0.4470(2) 0.0538(9) Uani 1.00 1 d .
N(1) N 0.7278(2) 0.5730(3) 0.9210(2) 0.0503(10) Uani 1.00 1 d .
N(2) N 0.7291(3) 0.3295(3) 0.7208(3) 0.0714(14) Uani 1.00 1 d .
N(3) N 0.7879(4) 0.2933(4) 0.7061(3) 0.0957(19) Uani 1.00 1 d .
N(4) N 0.3921(2) 0.2557(3) 0.5840(2) 0.0508(10) Uani 1.00 1 d .
N(5) N 0.2447(2) 0.3413(3) 0.4470(2) 0.0482(10) Uani 1.00 1 d .
N(6) N 0.1286(2) 0.1426(3) 0.4160(2) 0.0506(10) Uani 1.00 1 d .
C(1) C 0.7787(3) 0.5613(4) 0.8776(3) 0.0572(14) Uani 1.00 1 d .
C(2) C 0.7605(3) 0.4950(4) 0.8191(3) 0.0542(13) Uani 1.00 1 d .
C(3) C 0.6850(3) 0.4337(4) 0.8004(3) 0.0521(13) Uani 1.00 1 d .
C(4) C 0.6340(3) 0.4399(3) 0.8477(3) 0.0534(13) Uani 1.00 1 d .
C(5) C 0.6572(3) 0.5089(3) 0.9058(3) 0.0551(13) Uani 1.00 1 d .
C(6) C 0.6580(3) 0.3650(4) 0.7347(3) 0.0566(13) Uani 1.00 1 d .
C(7) C 0.4001(3) 0.3304(4) 0.6328(2) 0.0541(13) Uani 1.00 1 d .
C(8) C 0.4846(3) 0.3715(3) 0.6808(2) 0.0526(13) Uani 1.00 1 d .
C(9) C 0.5684(3) 0.3319(3) 0.6822(3) 0.0507(12) Uani 1.00 1 d .
C(10) C 0.5596(3) 0.2560(4) 0.6298(3) 0.0546(13) Uani 1.00 1 d .
C(11) C 0.4718(3) 0.2205(3) 0.5828(3) 0.0525(13) Uani 1.00 1 d .
C(12) C 0.1081(4) 0.3659(4) 0.6174(3) 0.0630(15) Uani 1.00 1 d .
C(13) C 0.1528(3) 0.3475(4) 0.5585(3) 0.0528(13) Uani 1.00 1 d .
C(14) C 0.1520(3) 0.4189(4) 0.5082(3) 0.0560(13) Uani 1.00 1 d .
C(15) C 0.2006(3) 0.4176(4) 0.4573(2) 0.0538(13) Uani 1.00 1 d .
C(16) C 0.2013(4) 0.5127(4) 0.4164(3) 0.0631(15) Uani 1.00 1 d .
C(17) C 0.3042(3) 0.3498(3) 0.4057(3) 0.0513(12) Uani 1.00 1 d .
C(18) C 0.3926(3) 0.3916(4) 0.4419(3) 0.0545(13) Uani 1.00 1 d .
C(19) C 0.4547(3) 0.3944(4) 0.4063(3) 0.0572(14) Uani 1.00 1 d .
C(20) C 0.4291(3) 0.3531(4) 0.3326(3) 0.0584(14) Uani 1.00 1 d .
C(21) C 0.3423(3) 0.3098(4) 0.2960(3) 0.0558(13) Uani 1.00 1 d .
C(22) C 0.2811(3) 0.3072(3) 0.3327(2) 0.0522(13) Uani 1.00 1 d .
C(23) C 0.3689(4) 0.0254(4) 0.3715(3) 0.0652(15) Uani 1.00 1 d .
C(24) C 0.2953(3) 0.0689(4) 0.3949(3) 0.0542(13) Uani 1.00 1 d .
C(25) C 0.2064(3) 0.0341(4) 0.3585(3) 0.0622(15) Uani 1.00 1 d .
C(26) C 0.1269(3) 0.0726(4) 0.3683(3) 0.0559(13) Uani 1.00 1 d .
C(27) C 0.0333(4) 0.0275(6) 0.3143(4) 0.082(2) Uani 1.00 1 d .
C(28) C 0.0427(3) 0.1838(4) 0.4138(3) 0.0544(13) Uani 1.00 1 d .
C(29) C -0.0019(3) 0.1483(4) 0.4576(3) 0.0677(16) Uani 1.00 1 d .
C(30) C -0.0846(4) 0.1890(5) 0.4552(3) 0.0732(17) Uani 1.00 1 d .
C(31) C -0.1203(4) 0.2689(5) 0.4065(4) 0.0739(18) Uani 1.00 1 d .
C(32) C -0.0739(4) 0.3073(5) 0.3657(4) 0.0783(19) Uani 1.00 1 d .
C(33) C 0.0084(3) 0.2658(4) 0.3681(3) 0.0679(16) Uani 1.00 1 d .
H(1) H 0.8312 0.6022 0.8885 0.069 Uiso 1.00 1 c R
H(2) H 0.8000 0.4910 0.7911 0.065 Uiso 1.00 1 c R
H(3) H 0.5837 0.3966 0.8398 0.064 Uiso 1.00 1 c R
H(4) H 0.6214 0.5117 0.9370 0.066 Uiso 1.00 1 c R
H(5) H 0.3448 0.3568 0.6346 0.065 Uiso 1.00 1 c R
H(6) H 0.4856 0.4260 0.7125 0.063 Uiso 1.00 1 c R
H(7) H 0.6136 0.2286 0.6261 0.065 Uiso 1.00 1 c R
H(8) H 0.4683 0.1686 0.5482 0.063 Uiso 1.00 1 c R
H(9) H 0.1158 0.4750 0.5067 0.067 Uiso 1.00 1 c R
H(10) H 0.4099 0.4187 0.4926 0.065 Uiso 1.00 1 c R
H(11) H 0.5139 0.4240 0.4314 0.069 Uiso 1.00 1 c R
H(12) H 0.3254 0.2820 0.2457 0.067 Uiso 1.00 1 c R
H(13) H 0.2226 0.2761 0.3081 0.063 Uiso 1.00 1 c R
H(14) H 0.1972 -0.0196 0.3243 0.075 Uiso 1.00 1 c R
H(15) H 0.0237 0.0943 0.4908 0.081 Uiso 1.00 1 c R
H(16) H -0.1159 0.1632 0.4857 0.088 Uiso 1.00 1 c R
H(17) H -0.0976 0.3635 0.3348 0.094 Uiso 1.00 1 c R
H(18) H 0.0407 0.2930 0.3389 0.082 Uiso 1.00 1 c R

loop_
_atom_site_aniso_label
_atom_site_aniso_U_11
_atom_site_aniso_U_22
_atom_site_aniso_U_33
_atom_site_aniso_U_12
_atom_site_aniso_U_13
_atom_site_aniso_U_23
Br(1) 0.0669(3) 0.0674(4) 0.0646(4) 0.0051(3) 0.0278(2) -0.0015(3)
Br(2) 0.0600(4) 0.1050(6) 0.1240(6) 0.0066(3) 0.0233(4) -0.0421(5)
Co(1) 0.0470(3) 0.0497(4) 0.0428(4) 0.0036(3) 0.0103(3) -0.0014(3)
F(1) 0.117(3) 0.088(3) 0.127(3) -0.021(2) 0.085(2) -0.028(2)
F(2) 0.095(2) 0.145(3) 0.049(2) 0.018(2) 0.0218(19) -0.013(2)
F(3) 0.099(2) 0.090(2) 0.093(2) 0.039(2) 0.054(2) 0.011(2)
F(4) 0.102(2) 0.080(2) 0.053(2) 0.029(2) 0.0287(18) 0.0163(17)
F(5) 0.082(2) 0.055(2) 0.085(2) 0.0025(18) 0.0241(19) 0.0022(18)
F(6) 0.082(2) 0.061(2) 0.070(2) 0.0294(18) 0.0263(17) 0.0120(17)
F(7) 0.084(2) 0.141(3) 0.071(2) 0.018(2) 0.022(2) -0.041(2)
F(8) 0.092(2) 0.133(3) 0.079(2) 0.058(2) 0.010(2) -0.015(2)
F(9) 0.159(4) 0.081(3) 0.271(6) 0.010(3) 0.172(4) 0.004(3)
F(10) 0.090(2) 0.128(4) 0.115(3) 0.023(2) -0.039(2) -0.051(3)
F(11) 0.093(2) 0.128(3) 0.123(3) -0.048(2) 0.048(2) -0.054(2)
F(12) 0.069(2) 0.126(3) 0.105(3) -0.013(2) 0.018(2) -0.067(2)
O(1) 0.052(2) 0.055(2) 0.049(2) 0.0047(17) 0.0151(16) -0.0004(17)
O(2) 0.0504(19) 0.051(2) 0.053(2) 0.0032(17) 0.0127(16) -0.0089(18)
N(1) 0.043(2) 0.055(2) 0.045(2) -0.002(2) 0.0074(19) 0.000(2)
N(2) 0.061(3) 0.067(3) 0.077(3) -0.009(2) 0.018(2) -0.010(2)
N(3) 0.076(3) 0.106(5) 0.095(4) 0.005(3) 0.022(3) -0.004(3)
N(4) 0.052(2) 0.046(2) 0.046(2) 0.004(2) 0.0093(19) -0.002(2)
N(5) 0.046(2) 0.051(2) 0.041(2) 0.007(2) 0.0091(18) -0.0018(19)
N(6) 0.050(2) 0.054(2) 0.044(2) 0.007(2) 0.0136(19) -0.001(2)
C(1) 0.044(2) 0.062(3) 0.054(3) -0.004(2) 0.006(2) -0.004(2)
C(2) 0.039(2) 0.065(3) 0.055(3) -0.005(2) 0.014(2) -0.010(2)
C(3) 0.048(2) 0.052(3) 0.046(3) 0.006(2) 0.007(2) 0.003(2)
C(4) 0.056(3) 0.047(3) 0.049(3) -0.004(2) 0.011(2) -0.004(2)
C(5) 0.063(3) 0.052(3) 0.043(3) -0.002(2) 0.013(2) 0.001(2)
C(6) 0.051(3) 0.064(3) 0.051(3) 0.001(2) 0.016(2) -0.000(2)
C(7) 0.051(2) 0.059(3) 0.045(3) 0.003(2) 0.009(2) 0.002(2)
C(8) 0.057(3) 0.049(3) 0.046(3) -0.001(2) 0.014(2) -0.006(2)
C(9) 0.050(2) 0.047(3) 0.047(3) -0.004(2) 0.010(2) -0.000(2)
C(10) 0.055(3) 0.053(3) 0.051(3) 0.001(2) 0.015(2) 0.002(2)
C(11) 0.049(2) 0.048(3) 0.058(3) 0.001(2) 0.018(2) -0.005(2)
C(12) 0.065(3) 0.061(4) 0.062(4) 0.014(3) 0.024(3) -0.004(3)
C(13) 0.042(2) 0.062(3) 0.047(3) 0.003(2) 0.010(2) -0.003(2)
C(14) 0.058(3) 0.050(3) 0.050(3) 0.010(2) 0.010(2) -0.000(2)
C(15) 0.053(3) 0.054(3) 0.041(3) 0.002(2) 0.005(2) -0.000(2)
C(16) 0.069(3) 0.063(4) 0.049(3) 0.013(3) 0.013(2) 0.003(2)
C(17) 0.052(2) 0.046(3) 0.048(3) 0.009(2) 0.010(2) 0.005(2)
C(18) 0.055(3) 0.057(3) 0.045(3) -0.002(2) 0.011(2) -0.003(2)
C(19) 0.055(3) 0.057(3) 0.053(3) -0.003(2) 0.013(2) 0.002(2)
C(20) 0.065(3) 0.058(3) 0.049(3) 0.008(2) 0.020(2) 0.003(2)
C(21) 0.053(3) 0.062(3) 0.045(3) 0.001(2) 0.011(2) -0.009(2)
C(22) 0.052(2) 0.057(3) 0.039(3) 0.002(2) 0.009(2) -0.005(2)
C(23) 0.061(3) 0.065(4) 0.069(4) 0.012(3) 0.025(3) -0.009(3)
C(24) 0.056(3) 0.054(3) 0.045(3) 0.008(2) 0.011(2) 0.001(2)
C(25) 0.060(3) 0.066(4) 0.053(3) 0.004(2) 0.015(2) -0.013(2)
C(26) 0.052(3) 0.061(3) 0.048(3) -0.004(2) 0.013(2) -0.011(2)
C(27) 0.060(3) 0.105(5) 0.072(4) -0.006(4) 0.016(3) -0.042(4)
C(28) 0.049(2) 0.063(3) 0.044(3) -0.001(2) 0.010(2) -0.006(2)
C(29) 0.061(3) 0.081(4) 0.053(3) 0.012(3) 0.014(2) 0.002(3)
C(30) 0.062(3) 0.093(5) 0.060(4) 0.004(3) 0.018(2) -0.009(3)
C(31) 0.052(3) 0.080(4) 0.081(4) -0.001(3) 0.017(3) -0.028(3)
C(32) 0.059(3) 0.071(4) 0.089(5) 0.011(3) 0.011(3) -0.007(3)
C(33) 0.055(3) 0.063(4) 0.072(4) 0.001(2) 0.009(2) -0.003(3)

loop_
_atom_type_symbol
_atom_type_description
_atom_type_scat_dispersion_real
_atom_type_scat_dispersion_imag
_atom_type_scat_source
C C 0.003 0.002
;
International Tables for Crystallography
(1992, Vol. C, Tables 4.2.6.8 and 6.1.1.4)
;
H H 0.000 0.000
;
International Tables for Crystallography
(1992, Vol. C, Table 6.1.1.4)
;
O O 0.011 0.006
;
International Tables for Crystallography
(1992, Vol. C, Tables 4.2.6.8 and 6.1.1.4)
;
F F 0.017 0.010
;
International Tables for Crystallography
(1992, Vol. C, Tables 4.2.6.8 and 6.1.1.4)
;
Br Br -0.290 2.459
;
International Tables for Crystallography
(1992, Vol. C, Tables 4.2.6.8 and 6.1.1.4)
;
N N 0.006 0.003
;
International Tables for Crystallography
(1992, Vol. C, Tables 4.2.6.8 and 6.1.1.4)
;
Co Co 0.349 0.972
;
International Tables for Crystallography
(1992, Vol. C, Tables 4.2.6.8 and 6.1.1.4)
;

loop_
_geom_angle_atom_site_label_1
_geom_angle_atom_site_label_2
_geom_angle_atom_site_label_3
_geom_angle
_geom_angle_publ_flag
_geom_angle_site_symmetry_1
_geom_angle_site_symmetry_3
O(1) Co(1) O(2) 176.82(13) yes . .
O(1) Co(1) N(1) 86.47(16) yes . 2_646
O(1) Co(1) N(4) 92.49(15) yes . .
O(1) Co(1) N(5) 86.95(16) yes . .
O(1) Co(1) N(6) 94.31(15) yes . .
O(2) Co(1) N(1) 90.61(16) yes . 2_646
O(2) Co(1) N(4) 86.27(15) yes . .
O(2) Co(1) N(5) 95.83(16) yes . .
O(2) Co(1) N(6) 87.03(15) yes . .
N(1) Co(1) N(4) 90.30(14) yes 2_646 .
N(1) Co(1) N(5) 171.31(16) yes 2_646 .
N(1) Co(1) N(6) 91.60(14) yes 2_646 .
N(4) Co(1) N(5) 84.31(14) yes . .
N(4) Co(1) N(6) 173.05(19) yes . .
N(5) Co(1) N(6) 94.56(14) yes . .
Co(1) O(1) C(13) 128.2(3) yes . .
Co(1) O(2) C(24) 127.8(3) yes . .
Co(1) N(1) C(1) 121.6(3) yes 2_656 .
Co(1) N(1) C(5) 122.8(4) yes 2_656 .
C(1) N(1) C(5) 114.8(4) yes . .
N(3) N(2) C(6) 175.6(6) yes . .
Co(1) N(4) C(7) 121.8(3) yes . .
Co(1) N(4) C(11) 121.8(3) yes . .
C(7) N(4) C(11) 116.3(4) yes . .
Co(1) N(5) C(15) 125.6(4) yes . .
Co(1) N(5) C(17) 113.2(3) yes . .
C(15) N(5) C(17) 120.3(4) yes . .
Co(1) N(6) C(26) 124.0(3) yes . .
Co(1) N(6) C(28) 116.1(3) yes . .
C(26) N(6) C(28) 119.9(3) yes . .
N(1) C(1) C(2) 124.9(5) yes . .
C(1) C(2) C(3) 120.2(5) yes . .
C(2) C(3) C(4) 116.3(4) yes . .
C(2) C(3) C(6) 122.9(5) yes . .
C(4) C(3) C(6) 120.8(4) yes . .
C(3) C(4) C(5) 119.6(5) yes . .
N(1) C(5) C(4) 123.9(5) yes . .
N(2) C(6) C(3) 114.0(4) yes . .
N(2) C(6) C(9) 114.7(5) yes . .
C(3) C(6) C(9) 131.2(5) yes . .
N(4) C(7) C(8) 124.0(5) yes . .
C(7) C(8) C(9) 119.7(5) yes . .
C(6) C(9) C(8) 122.9(5) yes . .
C(6) C(9) C(10) 121.2(5) yes . .
C(8) C(9) C(10) 115.9(4) yes . .
C(9) C(10) C(11) 120.3(5) yes . .
N(4) C(11) C(10) 123.6(5) yes . .
F(1) C(12) F(2) 107.2(5) yes . .
F(1) C(12) F(3) 107.1(5) yes . .
F(1) C(12) C(13) 112.8(5) yes . .
F(2) C(12) F(3) 105.7(5) yes . .
F(2) C(12) C(13) 110.2(4) yes . .
F(3) C(12) C(13) 113.5(5) yes . .
O(1) C(13) C(12) 111.6(5) yes . .
O(1) C(13) C(14) 128.9(5) yes . .
C(12) C(13) C(14) 119.4(5) yes . .
C(13) C(14) C(15) 125.9(5) yes . .
N(5) C(15) C(14) 123.6(5) yes . .
N(5) C(15) C(16) 120.7(5) yes . .
C(14) C(15) C(16) 115.6(5) yes . .
F(4) C(16) F(5) 106.7(5) yes . .
F(4) C(16) F(6) 105.4(4) yes . .
F(4) C(16) C(15) 112.1(4) yes . .
F(5) C(16) F(6) 105.7(4) yes . .
F(5) C(16) C(15) 113.0(4) yes . .
F(6) C(16) C(15) 113.3(5) yes . .
N(5) C(17) C(18) 120.0(4) yes . .
N(5) C(17) C(22) 121.2(4) yes . .
C(18) C(17) C(22) 118.4(5) yes . .
C(17) C(18) C(19) 121.8(5) yes . .
C(18) C(19) C(20) 118.6(4) yes . .
Br(1) C(20) C(19) 119.0(4) yes . .
Br(1) C(20) C(21) 120.4(4) yes . .
C(19) C(20) C(21) 120.6(6) yes . .
C(20) C(21) C(22) 120.1(5) yes . .
C(17) C(22) C(21) 120.5(4) yes . .
F(7) C(23) F(8) 103.6(5) yes . .
F(7) C(23) F(9) 106.3(6) yes . .
F(7) C(23) C(24) 116.2(4) yes . .
F(8) C(23) F(9) 105.7(5) yes . .
F(8) C(23) C(24) 112.0(5) yes . .
F(9) C(23) C(24) 112.2(5) yes . .
O(2) C(24) C(23) 113.9(4) yes . .
O(2) C(24) C(25) 128.8(5) yes . .
C(23) C(24) C(25) 117.3(5) yes . .
C(24) C(25) C(26) 124.9(5) yes . .
N(6) C(26) C(25) 125.0(4) yes . .
N(6) C(26) C(27) 120.2(5) yes . .
C(25) C(26) C(27) 114.7(5) yes . .
F(10) C(27) F(11) 107.4(6) yes . .
F(10) C(27) F(12) 106.8(5) yes . .
F(10) C(27) C(26) 112.9(6) yes . .
F(11) C(27) F(12) 105.4(6) yes . .
F(11) C(27) C(26) 111.1(5) yes . .
F(12) C(27) C(26) 112.9(5) yes . .
N(6) C(28) C(29) 122.1(4) yes . .
N(6) C(28) C(33) 118.0(5) yes . .
C(29) C(28) C(33) 119.7(5) yes . .
C(28) C(29) C(30) 121.5(5) yes . .
C(29) C(30) C(31) 118.0(6) yes . .
Br(2) C(31) C(30) 119.5(5) yes . .
Br(2) C(31) C(32) 119.9(4) yes . .
C(30) C(31) C(32) 120.6(6) yes . .
C(31) C(32) C(33) 121.0(6) yes . .
C(28) C(33) C(32) 119.0(6) yes . .
N(1) C(1) H(1) 117.5 no . .
C(2) C(1) H(1) 117.5 no . .
C(1) C(2) H(2) 119.9 no . .
C(3) C(2) H(2) 119.9 no . .
C(3) C(4) H(3) 120.2 no . .
C(5) C(4) H(3) 120.2 no . .
N(1) C(5) H(4) 118.0 no . .
C(4) C(5) H(4) 118.0 no . .
N(4) C(7) H(5) 118.0 no . .
C(8) C(7) H(5) 118.0 no . .
C(7) C(8) H(6) 120.1 no . .
C(9) C(8) H(6) 120.1 no . .
C(9) C(10) H(7) 119.9 no . .
C(11) C(10) H(7) 119.9 no . .
N(4) C(11) H(8) 118.2 no . .
C(10) C(11) H(8) 118.2 no . .
C(13) C(14) H(9) 117.1 no . .
C(15) C(14) H(9) 117.1 no . .
C(17) C(18) H(10) 119.1 no . .
C(19) C(18) H(10) 119.1 no . .
C(18) C(19) H(11) 120.7 no . .
C(20) C(19) H(11) 120.7 no . .
C(20) C(21) H(12) 120.0 no . .
C(22) C(21) H(12) 120.0 no . .
C(17) C(22) H(13) 119.8 no . .
C(21) C(22) H(13) 119.8 no . .
C(24) C(25) H(14) 117.5 no . .
C(26) C(25) H(14) 117.5 no . .
C(28) C(29) H(15) 119.2 no . .
C(30) C(29) H(15) 119.2 no . .
C(29) C(30) H(16) 121.0 no . .
C(31) C(30) H(16) 121.0 no . .
C(31) C(32) H(17) 119.5 no . .
C(33) C(32) H(17) 119.5 no . .
C(28) C(33) H(18) 120.5 no . .
C(32) C(33) H(18) 120.5 no . .

loop_
_geom_bond_atom_site_label_1
_geom_bond_atom_site_label_2
_geom_bond_distance
_geom_bond_publ_flag
_geom_bond_site_symmetry_2
Br(1) C(20) 1.899(7) yes .
Br(2) C(31) 1.904(6) yes .
Co(1) O(1) 2.022(4) yes .
Co(1) O(2) 2.025(4) yes .
Co(1) N(1) 2.195(4) yes 2_646
Co(1) N(4) 2.198(3) yes .
Co(1) N(5) 2.180(4) yes .
Co(1) N(6) 2.185(3) yes .
F(1) C(12) 1.316(8) yes .
F(2) C(12) 1.326(6) yes .
F(3) C(12) 1.335(7) yes .
F(4) C(16) 1.344(7) yes .
F(5) C(16) 1.352(6) yes .
F(6) C(16) 1.349(7) yes .
F(7) C(23) 1.333(7) yes .
F(8) C(23) 1.305(6) yes .
F(9) C(23) 1.310(9) yes .
F(10) C(27) 1.306(8) yes .
F(11) C(27) 1.343(10) yes .
F(12) C(27) 1.328(9) yes .
O(1) C(13) 1.273(6) yes .
O(2) C(24) 1.266(6) yes .
N(1) C(1) 1.344(8) yes .
N(1) C(5) 1.353(6) yes .
N(2) N(3) 1.166(9) yes .
N(2) C(6) 1.326(9) yes .
N(4) C(7) 1.344(7) yes .
N(4) C(11) 1.343(7) yes .
N(5) C(15) 1.310(7) yes .
N(5) C(17) 1.422(8) yes .
N(6) C(26) 1.304(7) yes .
N(6) C(28) 1.440(7) yes .
C(1) C(2) 1.363(8) yes .
C(2) C(3) 1.379(7) yes .
C(3) C(4) 1.400(9) yes .
C(3) C(6) 1.472(7) yes .
C(4) C(5) 1.378(7) yes .
C(6) C(9) 1.435(6) yes .
C(7) C(8) 1.394(6) yes .
C(8) C(9) 1.407(7) yes .
C(9) C(10) 1.399(7) yes .
C(10) C(11) 1.397(6) yes .
C(12) C(13) 1.531(9) yes .
C(13) C(14) 1.354(8) yes .
C(14) C(15) 1.424(9) yes .
C(15) C(16) 1.516(8) yes .
C(17) C(18) 1.403(6) yes .
C(17) C(22) 1.392(7) yes .
C(18) C(19) 1.370(9) yes .
C(19) C(20) 1.393(7) yes .
C(20) C(21) 1.393(7) yes .
C(21) C(22) 1.373(9) yes .
C(23) C(24) 1.502(9) yes .
C(24) C(25) 1.373(7) yes .
C(25) C(26) 1.424(8) yes .
C(26) C(27) 1.547(7) yes .
C(28) C(29) 1.353(9) yes .
C(28) C(33) 1.390(8) yes .
C(29) C(30) 1.391(9) yes .
C(30) C(31) 1.396(9) yes .
C(31) C(32) 1.344(11) yes .
C(32) C(33) 1.391(9) yes .
C(1) H(1) 0.950 no .
C(2) H(2) 0.950 no .
C(4) H(3) 0.950 no .
C(5) H(4) 0.950 no .
C(7) H(5) 0.950 no .
C(8) H(6) 0.950 no .
C(10) H(7) 0.950 no .
C(11) H(8) 0.950 no .
C(14) H(9) 0.950 no .
C(18) H(10) 0.950 no .
C(19) H(11) 0.950 no .
C(21) H(12) 0.950 no .
C(22) H(13) 0.950 no .
C(25) H(14) 0.950 no .
C(29) H(15) 0.950 no .
C(30) H(16) 0.950 no .
C(32) H(17) 0.950 no .
C(33) H(18) 0.950 no .

loop_
_geom_contact_atom_site_label_1
_geom_contact_atom_site_label_2
_geom_contact_distance
_geom_contact_site_symmetry_2
Br(1) C(8) 3.595(5) 4_554
Br(1) C(9) 3.480(5) 4_554
Br(1) C(10) 3.540(6) 4_554
Br(2) F(6) 3.570(3) 3_566
F(1) F(6) 3.258(5) 3_566
F(2) F(7) 3.545(5) 4_555
F(2) C(22) 3.572(6) 4_555
F(2) C(25) 3.254(7) 4_555
F(3) F(6) 2.909(5) 3_566
F(3) F(12) 3.367(6) 4_555
F(3) C(32) 3.404(7) 3_566
F(4) F(10) 2.881(5) 2_555
F(4) F(12) 3.419(4) 2_555
F(4) N(2) 3.118(7) 3_666
F(4) N(3) 3.053(7) 3_666
F(4) C(2) 3.380(7) 3_666
F(4) C(27) 3.563(6) 2_555
F(5) N(2) 3.451(6) 3_666
F(5) N(3) 3.334(7) 3_666
F(6) Br(2) 3.570(3) 3_566
F(6) F(1) 3.258(5) 3_566
F(6) F(3) 2.909(5) 3_566
F(6) F(10) 3.219(5) 2_555
F(6) N(3) 3.469(8) 3_666
F(7) F(2) 3.545(5) 4_554
F(7) C(10) 3.354(6) 3_656
F(8) F(8) 2.777(4) 3_656
F(8) C(10) 3.405(7) 3_656
F(8) C(11) 3.160(7) 3_656
F(9) C(4) 3.463(8) 4_554
F(10) F(4) 2.881(5) 2_545
F(10) F(6) 3.219(5) 2_545
F(10) N(3) 3.118(7) 4_454
F(11) C(1) 3.553(7) 4_454
F(11) C(2) 3.419(6) 4_454
F(12) F(3) 3.367(6) 4_554
F(12) F(4) 3.419(4) 2_545
F(12) C(32) 3.416(8) 2_545
F(12) C(33) 3.543(7) 2_545
N(2) F(4) 3.118(7) 3_666
N(2) F(5) 3.451(6) 3_666
N(3) F(4) 3.053(7) 3_666
N(3) F(5) 3.334(7) 3_666
N(3) F(6) 3.469(8) 3_666
N(3) F(10) 3.118(7) 4_655
N(3) C(16) 3.558(9) 3_666
N(3) C(31) 3.541(9) 4_655
N(3) C(32) 3.228(8) 4_655
C(1) F(11) 3.553(7) 4_655
C(1) C(21) 3.524(7) 3_666
C(2) F(4) 3.380(7) 3_666
C(2) F(11) 3.419(6) 4_655
C(2) C(21) 3.422(7) 3_666
C(4) F(9) 3.463(8) 4_555
C(8) Br(1) 3.595(5) 4_555
C(9) Br(1) 3.480(5) 4_555
C(10) Br(1) 3.540(6) 4_555
C(10) F(7) 3.354(6) 3_656
C(10) F(8) 3.405(7) 3_656
C(11) F(8) 3.160(7) 3_656
C(16) N(3) 3.558(9) 3_666
C(21) C(1) 3.524(7) 3_666
C(21) C(2) 3.422(7) 3_666
C(22) F(2) 3.572(6) 4_554
C(25) F(2) 3.254(7) 4_554
C(27) F(4) 3.563(6) 2_545
C(31) N(3) 3.541(9) 4_454
C(32) F(3) 3.404(7) 3_566
C(32) F(12) 3.416(8) 2_555
C(32) N(3) 3.228(8) 4_454
C(33) F(12) 3.543(7) 2_555
Br(1) H(6) 3.004 3_666
Br(2) H(9) 3.495 3_566
F(2) H(12) 3.072 4_555
F(2) H(13) 2.914 4_555
F(2) H(14) 3.128 4_555
F(3) H(9) 2.910 3_566
F(3) H(17) 2.797 3_566
F(4) H(2) 2.546 3_666
F(5) H(11) 3.099 3_666
F(7) H(7) 2.829 3_656
F(7) H(8) 3.582 3_656
F(8) H(4) 2.922 4_554
F(8) H(7) 2.993 3_656
F(8) H(8) 2.480 3_656
F(9) H(3) 2.719 4_554
F(9) H(4) 3.304 4_554
F(9) H(6) 3.182 4_554
F(10) H(2) 3.112 4_454
F(11) H(1) 3.027 4_454
F(11) H(2) 2.786 4_454
F(11) H(15) 3.134 3_556
F(11) H(16) 3.461 3_556
F(12) H(17) 2.706 2_545
F(12) H(18) 2.980 2_545
O(1) H(12) 3.229 4_555
N(1) H(12) 3.506 3_666
N(3) H(17) 3.204 4_655
N(4) H(12) 3.582 4_555
C(1) H(12) 3.108 3_666
C(2) H(12) 3.378 3_666
C(7) H(12) 3.173 4_555
C(8) H(11) 3.510 3_666
C(18) H(11) 3.385 3_666
C(19) H(10) 3.396 3_666
C(20) H(6) 3.547 3_666
C(21) H(2) 3.504 3_666
C(22) H(2) 3.515 3_666
C(23) H(7) 3.504 3_656
C(23) H(8) 3.587 3_656
C(27) H(2) 3.506 4_454
C(29) H(15) 3.526 3_556
H(1) F(11) 3.027 4_655
H(1) H(12) 3.164 3_666
H(2) F(4) 2.546 3_666
H(2) F(10) 3.112 4_655
H(2) F(11) 2.786 4_655
H(2) C(21) 3.504 3_666
H(2) C(22) 3.515 3_666
H(2) C(27) 3.506 4_655
H(3) F(9) 2.719 4_555
H(4) F(8) 2.922 4_555
H(4) F(9) 3.304 4_555
H(5) H(12) 2.915 4_555
H(6) Br(1) 3.004 3_666
H(6) F(9) 3.182 4_555
H(6) C(20) 3.547 3_666
H(6) H(11) 3.384 3_666
H(7) F(7) 2.829 3_656
H(7) F(8) 2.993 3_656
H(7) C(23) 3.504 3_656
H(8) F(7) 3.582 3_656
H(8) F(8) 2.480 3_656
H(8) C(23) 3.587 3_656
H(9) Br(2) 3.495 3_566
H(9) F(3) 2.910 3_566
H(9) H(9) 3.593 3_566
H(10) C(19) 3.396 3_666
H(10) H(10) 3.520 3_666
H(10) H(11) 2.607 3_666
H(11) F(5) 3.099 3_666
H(11) C(8) 3.510 3_666
H(11) C(18) 3.385 3_666
H(11) H(6) 3.384 3_666
H(11) H(10) 2.607 3_666
H(11) H(11) 3.456 3_666
H(12) F(2) 3.072 4_554
H(12) O(1) 3.229 4_554
H(12) N(1) 3.506 3_666
H(12) N(4) 3.582 4_554
H(12) C(1) 3.108 3_666
H(12) C(2) 3.378 3_666
H(12) C(7) 3.173 4_554
H(12) H(1) 3.164 3_666
H(12) H(5) 2.915 4_554
H(13) F(2) 2.914 4_554
H(14) F(2) 3.128 4_554
H(14) H(17) 3.193 2_545
H(15) F(11) 3.134 3_556
H(15) C(29) 3.526 3_556
H(15) H(15) 2.756 3_556
H(16) F(11) 3.461 3_556
H(17) F(3) 2.797 3_566
H(17) F(12) 2.706 2_555
H(17) N(3) 3.204 4_454
H(17) H(14) 3.193 2_555
H(18) F(12) 2.980 2_555

loop_
_geom_torsion_atom_site_label_1
_geom_torsion_atom_site_label_2
_geom_torsion_atom_site_label_3
_geom_torsion_atom_site_label_4
_geom_torsion
_geom_torsion_site_symmetry_1
_geom_torsion_site_symmetry_3
_geom_torsion_site_symmetry_4
O(1) Co(1) O(2) C(24) 101(2) . . .
O(2) Co(1) O(1) C(13) 159(2) . . .
O(1) Co(1) N(1) C(1) 16.5(3) . 2_646 2_646
O(1) Co(1) N(1) C(5) -152.6(3) . 2_646 2_646
N(1) Co(1) O(1) C(13) -178.0(3) 2_646 . .
O(1) Co(1) N(4) C(7) -19.2(4) . . .
O(1) Co(1) N(4) C(11) 165.4(4) . . .
N(4) Co(1) O(1) C(13) 91.8(3) . . .
O(1) Co(1) N(5) C(15) -5.2(3) . . .
O(1) Co(1) N(5) C(17) 164.4(2) . . .
N(5) Co(1) O(1) C(13) 7.7(3) . . .
O(1) Co(1) N(6) C(26) -161.6(4) . . .
O(1) Co(1) N(6) C(28) 16.3(3) . . .
N(6) Co(1) O(1) C(13) -86.7(3) . . .
O(2) Co(1) N(1) C(1) -164.7(3) . 2_646 2_646
O(2) Co(1) N(1) C(5) 26.2(3) . 2_646 2_646
N(1) Co(1) O(2) C(24) 77.3(4) 2_646 . .
O(2) Co(1) N(4) C(7) 163.8(4) . . .
O(2) Co(1) N(4) C(11) -11.7(4) . . .
N(4) Co(1) O(2) C(24) 167.6(4) . . .
O(2) Co(1) N(5) C(15) 176.3(3) . . .
O(2) Co(1) N(5) C(17) -14.1(2) . . .
N(5) Co(1) O(2) C(24) -108.5(4) . . .
O(2) Co(1) N(6) C(26) 15.5(4) . . .
O(2) Co(1) N(6) C(28) -166.5(3) . . .
N(6) Co(1) O(2) C(24) -14.2(4) . . .
N(1) Co(1) N(4) C(7) -105.6(4) 2_646 . .
N(1) Co(1) N(4) C(11) 78.9(4) 2_646 . .
N(4) Co(1) N(1) C(1) 109.0(3) . 2_646 2_646
N(4) Co(1) N(1) C(5) -60.1(3) . 2_646 2_646
N(1) Co(1) N(5) C(15) -46.1(12) 2_646 . .
N(1) Co(1) N(5) C(17) 123.5(10) 2_646 . .
N(5) Co(1) N(1) C(1) 57.4(11) . 2_646 2_646
N(5) Co(1) N(1) C(5) -111.7(11) . 2_646 2_646
N(1) Co(1) N(6) C(26) -75.0(4) 2_646 . .
N(1) Co(1) N(6) C(28) 102.9(3) 2_646 . .
N(6) Co(1) N(1) C(1) -77.7(3) . 2_646 2_646
N(6) Co(1) N(1) C(5) 113.2(3) . 2_646 2_646
N(4) Co(1) N(5) C(15) -98.1(3) . . .
N(4) Co(1) N(5) C(17) 71.6(3) . . .
N(5) Co(1) N(4) C(7) 67.5(4) . . .
N(5) Co(1) N(4) C(11) -107.9(4) . . .
N(4) Co(1) N(6) C(26) 30.8(15) . . .
N(4) Co(1) N(6) C(28) -151.3(12) . . .
N(6) Co(1) N(4) C(7) 148.5(11) . . .
N(6) Co(1) N(4) C(11) -27.0(15) . . .
N(5) Co(1) N(6) C(26) 111.1(4) . . .
N(5) Co(1) N(6) C(28) -70.9(3) . . .
N(6) Co(1) N(5) C(15) 88.8(3) . . .
N(6) Co(1) N(5) C(17) -101.6(3) . . .
Co(1) O(1) C(13) C(12) 178.7(2) . . .
Co(1) O(1) C(13) C(14) -4.2(7) . . .
Co(1) O(2) C(24) C(23) -172.7(3) . . .
Co(1) O(2) C(24) C(25) 7.0(8) . . .
Co(1) N(1) C(1) C(2) -166.3(4) 2_656 . .
Co(1) N(1) C(5) C(4) 166.2(3) 2_656 . .
C(1) N(1) C(5) C(4) -3.6(6) . . .
C(5) N(1) C(1) C(2) 3.6(7) . . .
N(3) N(2) C(6) C(3) 159(7) . . .
N(3) N(2) C(6) C(9) -22(8) . . .
Co(1) N(4) C(7) C(8) -175.9(4) . . .
Co(1) N(4) C(11) C(10) 177.0(4) . . .
C(7) N(4) C(11) C(10) 1.3(8) . . .
C(11) N(4) C(7) C(8) -0.3(6) . . .
Co(1) N(5) C(15) C(14) -0.6(6) . . .
Co(1) N(5) C(15) C(16) 177.3(3) . . .
Co(1) N(5) C(17) C(18) -93.8(4) . . .
Co(1) N(5) C(17) C(22) 78.6(4) . . .
C(15) N(5) C(17) C(18) 76.4(5) . . .
C(15) N(5) C(17) C(22) -111.2(5) . . .
C(17) N(5) C(15) C(14) -169.6(4) . . .
C(17) N(5) C(15) C(16) 8.4(6) . . .
Co(1) N(6) C(26) C(25) -10.0(8) . . .
Co(1) N(6) C(26) C(27) 172.6(4) . . .
Co(1) N(6) C(28) C(29) -88.1(5) . . .
Co(1) N(6) C(28) C(33) 88.4(4) . . .
C(26) N(6) C(28) C(29) 90.0(6) . . .
C(26) N(6) C(28) C(33) -93.6(6) . . .
C(28) N(6) C(26) C(25) 172.1(5) . . .
C(28) N(6) C(26) C(27) -5.3(8) . . .
N(1) C(1) C(2) C(3) 0.2(6) . . .
C(1) C(2) C(3) C(4) -4.1(7) . . .
C(1) C(2) C(3) C(6) 175.9(4) . . .
C(2) C(3) C(4) C(5) 4.0(7) . . .
C(2) C(3) C(6) N(2) 32.9(7) . . .
C(2) C(3) C(6) C(9) -145.3(6) . . .
C(4) C(3) C(6) N(2) -147.1(5) . . .
C(4) C(3) C(6) C(9) 34.6(8) . . .
C(6) C(3) C(4) C(5) -176.0(4) . . .
C(3) C(4) C(5) N(1) -0.1(5) . . .
N(2) C(6) C(9) C(8) -171.0(5) . . .
N(2) C(6) C(9) C(10) 10.3(8) . . .
C(3) C(6) C(9) C(8) 7.2(9) . . .
C(3) C(6) C(9) C(10) -171.5(5) . . .
N(4) C(7) C(8) C(9) -2.5(8) . . .
C(7) C(8) C(9) C(6) -174.7(5) . . .
C(7) C(8) C(9) C(10) 4.1(8) . . .
C(6) C(9) C(10) C(11) 175.6(5) . . .
C(8) C(9) C(10) C(11) -3.2(8) . . .
C(9) C(10) C(11) N(4) 0.5(8) . . .
F(1) C(12) C(13) O(1) -50.7(5) . . .
F(1) C(12) C(13) C(14) 131.9(5) . . .
F(2) C(12) C(13) O(1) 69.0(6) . . .
F(2) C(12) C(13) C(14) -108.3(5) . . .
F(3) C(12) C(13) O(1) -172.7(4) . . .
F(3) C(12) C(13) C(14) 10.0(6) . . .
O(1) C(13) C(14) C(15) -5.4(8) . . .
C(12) C(13) C(14) C(15) 171.4(4) . . .
C(13) C(14) C(15) N(5) 7.7(7) . . .
C(13) C(14) C(15) C(16) -170.4(4) . . .
N(5) C(15) C(16) F(4) 43.7(6) . . .
N(5) C(15) C(16) F(5) -76.9(6) . . .
N(5) C(15) C(16) F(6) 162.9(4) . . .
C(14) C(15) C(16) F(4) -138.2(4) . . .
C(14) C(15) C(16) F(5) 101.2(5) . . .
C(14) C(15) C(16) F(6) -19.0(5) . . .
N(5) C(17) C(18) C(19) 175.0(4) . . .
N(5) C(17) C(22) C(21) -175.1(4) . . .
C(18) C(17) C(22) C(21) -2.6(7) . . .
C(22) C(17) C(18) C(19) 2.3(7) . . .
C(17) C(18) C(19) C(20) -1.0(8) . . .
C(18) C(19) C(20) Br(1) -179.6(4) . . .
C(18) C(19) C(20) C(21) -0.1(6) . . .
Br(1) C(20) C(21) C(22) 179.3(4) . . .
C(19) C(20) C(21) C(22) -0.2(6) . . .
C(20) C(21) C(22) C(17) 1.6(8) . . .
F(7) C(23) C(24) O(2) -175.7(5) . . .
F(7) C(23) C(24) C(25) 4.6(8) . . .
F(8) C(23) C(24) O(2) 65.6(6) . . .
F(8) C(23) C(24) C(25) -114.2(5) . . .
F(9) C(23) C(24) O(2) -53.1(6) . . .
F(9) C(23) C(24) C(25) 127.1(5) . . .
O(2) C(24) C(25) C(26) 6.2(10) . . .
C(23) C(24) C(25) C(26) -174.1(5) . . .
C(24) C(25) C(26) N(6) -3.7(9) . . .
C(24) C(25) C(26) C(27) 173.9(6) . . .
N(6) C(26) C(27) F(10) 55.6(9) . . .
N(6) C(26) C(27) F(11) -65.1(7) . . .
N(6) C(26) C(27) F(12) 176.8(5) . . .
C(25) C(26) C(27) F(10) -122.1(6) . . .
C(25) C(26) C(27) F(11) 117.2(6) . . .
C(25) C(26) C(27) F(12) -0.9(8) . . .
N(6) C(28) C(29) C(30) 179.7(5) . . .
N(6) C(28) C(33) C(32) -179.3(4) . . .
C(29) C(28) C(33) C(32) -2.8(8) . . .
C(33) C(28) C(29) C(30) 3.3(8) . . .
C(28) C(29) C(30) C(31) -0.7(8) . . .
C(29) C(30) C(31) Br(2) 175.0(4) . . .
C(29) C(30) C(31) C(32) -2.6(9) . . .
Br(2) C(31) C(32) C(33) -174.5(4) . . .
C(30) C(31) C(32) C(33) 3.1(9) . . .
C(31) C(32) C(33) C(28) -0.4(8) . . .
